data_7046406
loop_
_publ_author_name
'Kochetygov, Ilia'
'Bulut, Safak'
'Asgari, Mehrdad'
'Queen, Wendy L.'

_publ_section_title
;
 Selective CO<sub>2</sub> adsorption by a new metal-organic framework:
 synergy between open metal sites and a charged imidazolinium backbone.
;
_journal_issue 31
_journal_name_full 'Dalton transactions (Cambridge, England : 2003)'
_journal_page_first 10527
_journal_page_last 10535
_journal_paper_doi 10.1039/c8dt01247d
_journal_volume 47
_journal_year 2018
_chemical_formula_moiety 'C17 H13 Cu N2 O5, N O3, 0.84(O)'
_chemical_formula_sum 'C17 H13 Cu N3 O8.88'
_chemical_formula_weight 464.84
_space_group_crystal_system orthorhombic
_space_group_IT_number 61
_space_group_name_Hall '-P 2ac 2ab'
_space_group_name_H-M_alt 'P b c a'
_symmetry_space_group_name_Hall '-P 2ac 2ab'
_symmetry_space_group_name_H-M 'P b c a'
_atom_sites_solution_hydrogens geom
_audit_creation_date 2018-03-11
_audit_creation_method
;
Olex2 1.2
(compiled 2017.08.10 svn.r3458 for OlexSys, GUI svn.r5381)
;
_audit_update_record
;
2018-03-29 deposited with the CCDC.
2018-05-18 downloaded from the CCDC.
;
_cell_angle_alpha 90
_cell_angle_beta 90
_cell_angle_gamma 90
_cell_formula_units_Z 8
_cell_length_a 16.610(4)
_cell_length_b 8.957(2)
_cell_length_c 25.681(6)
_cell_measurement_reflns_used 3642
_cell_measurement_temperature 100(2)
_cell_measurement_theta_max 24.94
_cell_measurement_theta_min 2.68
_cell_volume 3820.7(15)
_computing_cell_refinement 'SAINT v8.37A (Bruker, 2015)'
_computing_data_reduction 'SAINT v8.37A (Bruker, 2015)'
_computing_molecular_graphics 'Olex2 (Dolomanov et al., 2009)'
_computing_publication_material 'Olex2 (Dolomanov et al., 2009)'
_computing_structure_refinement 'ShelXL (Sheldrick, 2015)'
_computing_structure_solution 'SHELXT 2014/5 (Sheldrick, 2014)'
_diffrn_ambient_temperature 100.0
_diffrn_measured_fraction_theta_full 0.997
_diffrn_measured_fraction_theta_max 0.997
_diffrn_measurement_device_type 'Bruker APEX-II CCD'
_diffrn_measurement_method '\f and \w scans'
_diffrn_radiation_type MoK\a
_diffrn_radiation_wavelength 0.71073
_diffrn_reflns_av_R_equivalents 0.1488
_diffrn_reflns_av_unetI/netI 0.0586
_diffrn_reflns_Laue_measured_fraction_full 0.997
_diffrn_reflns_Laue_measured_fraction_max 0.997
_diffrn_reflns_limit_h_max 15
_diffrn_reflns_limit_h_min -15
_diffrn_reflns_limit_k_max 8
_diffrn_reflns_limit_k_min -8
_diffrn_reflns_limit_l_max 23
_diffrn_reflns_limit_l_min -23
_diffrn_reflns_number 23016
_diffrn_reflns_point_group_measured_fraction_full 0.997
_diffrn_reflns_point_group_measured_fraction_max 0.997
_diffrn_reflns_theta_full 18.846
_diffrn_reflns_theta_max 18.846
_diffrn_reflns_theta_min 2.703
_diffrn_standards_number 0
_exptl_absorpt_coefficient_mu 1.200
_exptl_absorpt_correction_T_max 0.7455
_exptl_absorpt_correction_T_min 0.5642
_exptl_absorpt_correction_type multi-scan
_exptl_absorpt_process_details
;
SADABS-2016/2 (Bruker,2016/2) was used for absorption correction.
wR2(int) was 0.1763 before and 0.0838 after correction.
The Ratio of minimum to maximum transmission is 0.7568.
The \l/2 correction factor is Not present.
;
_exptl_crystal_density_diffrn 1.616
_exptl_crystal_description irregular
_exptl_crystal_F_000 1888
_refine_diff_density_max 0.515
_refine_diff_density_min -0.383
_refine_diff_density_rms 0.094
_refine_ls_extinction_method none
_refine_ls_goodness_of_fit_ref 1.202
_refine_ls_hydrogen_treatment constr
_refine_ls_matrix_type full
_refine_ls_number_parameters 212
_refine_ls_number_reflns 1494
_refine_ls_number_restraints 0
_refine_ls_restrained_S_all 1.202
_refine_ls_R_factor_all 0.1184
_refine_ls_R_factor_gt 0.0872
_refine_ls_shift/su_max 0.000
_refine_ls_shift/su_mean 0.000
_refine_ls_structure_factor_coef Fsqd
_refine_ls_weighting_details 'w=1/[\s^2^(Fo^2^)+73.2275P] where P=(Fo^2^+2Fc^2^)/3'
_refine_ls_weighting_scheme calc
_refine_ls_wR_factor_gt 0.1834
_refine_ls_wR_factor_ref 0.2022
_reflns_Friedel_coverage 0.000
_reflns_number_gt 1142
_reflns_number_total 1494
_reflns_threshold_expression 'I > 2\s(I)'
_cod_data_source_file c8dt01247d2.cif
_cod_data_source_block cusp5m_pl
_cod_depositor_comments 'Adding full bibliography for 7046404--7046406.cif.'
_cod_database_code 7046406
_shelx_shelxl_version_number 2016/6
_shelx_space_group_comment
;
The symmetry employed for this shelxl refinement is uniquely defined
by the following loop, which should always be used as a source of
symmetry information in preference to the above space-group names.
They are only intended as comments.
;
_olex2_refinement_description
;
1. Fixed Uiso
 At 1.2 times of:
  All C(H) groups, All C(H,H) groups
2. Uiso/Uaniso restraints and constraints
Uanis(C3) = Uanis(C4) = Uanis(C6) = Uanis(C5) = Uanis(C2) = Uanis(C1)
Uanis(C13) = Uanis(C15) = Uanis(C14) = Uanis(C12) = Uanis(C10) = Uanis(C11)
3.a Secondary CH2 refined with riding coordinates:
 C7(H7A,H7B), C8(H8A,H8B)
3.b Aromatic/amide H refined with riding coordinates:
 C2(H2), C14(H14), C13(H13), C12(H12), C9(H9), C5(H5), C3(H3), C11(H11), C4(H4)
;
_olex2_submission_special_instructions 'No special instructions were received'

loop_
_space_group_symop_operation_xyz
'x, y, z'
'-x+1/2, -y, z+1/2'
'-x, y+1/2, -z+1/2'
'x+1/2, -y+1/2, -z'
'-x, -y, -z'
'x-1/2, y, -z-1/2'
'x, -y-1/2, z-1/2'
'-x-1/2, y-1/2, z'

loop_
_atom_site_label
_atom_site_type_symbol
_atom_site_fract_x
_atom_site_fract_y
_atom_site_fract_z
_atom_site_U_iso_or_equiv
_atom_site_adp_type
_atom_site_occupancy
_atom_site_site_symmetry_order
_atom_site_calc_flag
_atom_site_refinement_flags_posn
Cu1 Cu 0.44736(12) 0.0928(2) 0.52103(7) 0.0486(8) Uani 1 1 d .
O4 O 0.5366(7) 0.1385(13) 0.5681(4) 0.058(3) Uani 1 1 d .
O3 O 0.6253(7) -0.0194(12) 0.5330(5) 0.055(3) Uani 1 1 d .
O1 O 1.0144(7) 0.7557(13) 0.9730(4) 0.058(3) Uani 1 1 d .
O5 O 0.3560(7) 0.2108(13) 0.5643(4) 0.068(3) Uani 1 1 d .
O2 O 0.9230(7) 0.9099(15) 0.9395(4) 0.070(4) Uani 1 1 d .
N2 N 0.8450(8) 0.3139(16) 0.6992(6) 0.057(4) Uani 1 1 d .
C16 C 0.6680(11) 0.137(2) 0.5999(7) 0.065(2) Uani 1 1 d .
N1 N 0.9019(10) 0.4141(16) 0.7689(6) 0.064(4) Uani 1 1 d .
O1N O 0.6547(10) 0.5208(17) 0.7627(6) 0.107(6) Uani 1 1 d .
C11 C 0.7839(10) 0.254(2) 0.6665(7) 0.065(2) Uani 1 1 d .
C2 C 0.9372(11) 0.6757(19) 0.8994(6) 0.058(2) Uani 1 1 d .
C1 C 0.9614(12) 0.789(2) 0.9417(7) 0.048(5) Uani 1 1 d .
C17 C 0.6044(12) 0.081(2) 0.5646(6) 0.044(4) Uani 1 1 d .
C7 C 0.9112(11) 0.4996(19) 0.8152(7) 0.058(2) Uani 1 1 d .
C14 C 0.7460(11) 0.125(2) 0.5898(6) 0.065(2) Uani 1 1 d .
H2 H 0.761533 0.074623 0.558802 0.078 Uiso 1 1 calc R
C3 C 0.9719(10) 0.5377(18) 0.8985(6) 0.058(2) Uani 1 1 d .
H14 H 1.004063 0.503399 0.926659 0.070 Uiso 1 1 calc R
C4 C 0.8840(10) 0.722(2) 0.8608(6) 0.058(2) Uani 1 1 d .
H13 H 0.856257 0.814420 0.864009 0.070 Uiso 1 1 calc R
C5 C 0.9584(10) 0.4490(19) 0.8549(6) 0.058(2) Uani 1 1 d .
H12 H 0.982208 0.352780 0.852798 0.070 Uiso 1 1 calc R
C8 C 0.8352(12) 0.389(2) 0.7436(8) 0.063(5) Uani 1 1 d .
H9 H 0.784083 0.421647 0.755749 0.075 Uiso 1 1 calc R
C10 C 0.9303(10) 0.284(2) 0.6922(7) 0.068(6) Uani 1 1 d .
H7A H 0.951701 0.339737 0.661796 0.082 Uiso 1 1 calc R
H7B H 0.940223 0.176396 0.686980 0.082 Uiso 1 1 calc R
C12 C 0.8059(11) 0.180(2) 0.6213(6) 0.065(2) Uani 1 1 d .
H5 H 0.860994 0.167904 0.612270 0.078 Uiso 1 1 calc R
C15 C 0.6473(11) 0.213(2) 0.6448(7) 0.065(2) Uani 1 1 d .
H3 H 0.592042 0.224925 0.653508 0.078 Uiso 1 1 calc R
C6 C 0.8721(10) 0.6343(18) 0.8184(6) 0.058(2) Uani 1 1 d .
H11 H 0.837070 0.665644 0.791263 0.070 Uiso 1 1 calc R
O2N O 0.5755(15) 0.590(2) 0.8234(7) 0.146(8) Uani 1 1 d .
C13 C 0.7059(10) 0.271(2) 0.6775(7) 0.065(2) Uani 1 1 d .
H4 H 0.690420 0.323959 0.707975 0.078 Uiso 1 1 calc R
N1N N 0.6460(15) 0.571(3) 0.8086(11) 0.115(8) Uani 1 1 d .
C9 C 0.9691(11) 0.339(2) 0.7424(7) 0.080(6) Uani 1 1 d .
H8A H 0.989717 0.254112 0.763350 0.096 Uiso 1 1 calc R
H8B H 1.013790 0.408894 0.735224 0.096 Uiso 1 1 calc R
O1W O 0.7681(10) 0.454(2) 0.9478(7) 0.127(11) Uani 0.84(4) 1 d .
O3N O 0.7011(15) 0.584(5) 0.8324(8) 0.35(3) Uani 1 1 d .

loop_
_atom_site_aniso_label
_atom_site_aniso_U_11
_atom_site_aniso_U_22
_atom_site_aniso_U_33
_atom_site_aniso_U_23
_atom_site_aniso_U_13
_atom_site_aniso_U_12
Cu1 0.0581(14) 0.0524(14) 0.0351(12) 0.0044(11) -0.0036(11) -0.0088(11)
O4 0.048(8) 0.083(9) 0.045(7) -0.021(7) -0.004(6) 0.004(7)
O3 0.064(8) 0.040(7) 0.061(8) -0.006(7) -0.017(7) -0.005(6)
O1 0.073(8) 0.057(8) 0.045(7) -0.005(7) -0.017(7) -0.004(7)
O5 0.073(8) 0.079(9) 0.050(7) -0.009(7) 0.001(6) -0.007(7)
O2 0.084(10) 0.067(9) 0.060(8) -0.027(7) -0.023(7) 0.005(8)
N2 0.052(12) 0.066(10) 0.052(10) -0.020(9) 0.003(8) -0.008(9)
C16 0.048(5) 0.086(6) 0.062(5) -0.029(4) -0.002(4) -0.007(5)
N1 0.050(10) 0.075(11) 0.067(11) -0.031(10) -0.010(10) 0.004(9)
O1N 0.124(14) 0.126(13) 0.071(10) -0.034(10) 0.045(10) 0.010(11)
C11 0.048(5) 0.086(6) 0.062(5) -0.029(4) -0.002(4) -0.007(5)
C2 0.069(6) 0.054(5) 0.052(5) -0.021(4) -0.003(4) -0.007(5)
C1 0.065(14) 0.036(12) 0.042(12) 0.017(10) 0.013(11) -0.002(11)
C17 0.060(14) 0.044(12) 0.029(10) 0.008(10) 0.005(11) -0.007(11)
C7 0.069(6) 0.054(5) 0.052(5) -0.021(4) -0.003(4) -0.007(5)
C14 0.048(5) 0.086(6) 0.062(5) -0.029(4) -0.002(4) -0.007(5)
C3 0.069(6) 0.054(5) 0.052(5) -0.021(4) -0.003(4) -0.007(5)
C4 0.069(6) 0.054(5) 0.052(5) -0.021(4) -0.003(4) -0.007(5)
C5 0.069(6) 0.054(5) 0.052(5) -0.021(4) -0.003(4) -0.007(5)
C8 0.058(15) 0.067(13) 0.063(14) -0.001(13) 0.010(13) -0.002(11)
C10 0.058(14) 0.076(14) 0.070(14) -0.033(11) -0.006(11) 0.003(11)
C12 0.048(5) 0.086(6) 0.062(5) -0.029(4) -0.002(4) -0.007(5)
C15 0.048(5) 0.086(6) 0.062(5) -0.029(4) -0.002(4) -0.007(5)
C6 0.069(6) 0.054(5) 0.052(5) -0.021(4) -0.003(4) -0.007(5)
O2N 0.19(2) 0.118(14) 0.126(15) 0.016(12) 0.069(16) 0.065(15)
C13 0.048(5) 0.086(6) 0.062(5) -0.029(4) -0.002(4) -0.007(5)
N1N 0.091(18) 0.124(19) 0.13(2) 0.053(18) 0.027(19) 0.002(16)
C9 0.073(15) 0.107(16) 0.060(13) -0.046(13) -0.007(12) 0.001(13)
O1W 0.100(16) 0.15(2) 0.129(17) 0.051(14) 0.038(12) 0.041(13)
O3N 0.14(2) 0.81(8) 0.103(16) 0.01(3) -0.020(15) -0.26(3)

loop_
_atom_type_symbol
_atom_type_description
_atom_type_scat_dispersion_real
_atom_type_scat_dispersion_imag
_atom_type_scat_source
C C 0.0033 0.0016 'International Tables Vol C Tables 4.2.6.8 and 6.1.1.4'
H H 0.0000 0.0000 'International Tables Vol C Tables 4.2.6.8 and 6.1.1.4'
Cu Cu 0.3201 1.2651 'International Tables Vol C Tables 4.2.6.8 and 6.1.1.4'
N N 0.0061 0.0033 'International Tables Vol C Tables 4.2.6.8 and 6.1.1.4'
O O 0.0106 0.0060 'International Tables Vol C Tables 4.2.6.8 and 6.1.1.4'

loop_
_geom_angle_atom_site_label_1
_geom_angle_atom_site_label_2
_geom_angle_atom_site_label_3
_geom_angle
_geom_angle_site_symmetry_1
_geom_angle_site_symmetry_3
O4 Cu1 Cu1 83.3(4) . 5_656
O4 Cu1 O5 96.5(5) . .
O4 Cu1 O2 90.7(5) . 6_547
O3 Cu1 Cu1 84.7(4) 5_656 5_656
O3 Cu1 O4 167.9(5) 5_656 .
O3 Cu1 O5 95.5(5) 5_656 .
O3 Cu1 O2 87.6(5) 5_656 6_547
O1 Cu1 Cu1 87.9(4) 2_664 5_656
O1 Cu1 O4 89.9(5) 2_664 .
O1 Cu1 O3 89.2(5) 2_664 5_656
O1 Cu1 O5 102.4(5) 2_664 .
O1 Cu1 O2 167.5(5) 2_664 6_547
O5 Cu1 Cu1 169.7(3) . 5_656
O2 Cu1 Cu1 79.8(4) 6_547 5_656
O2 Cu1 O5 89.9(5) 6_547 .
C17 O4 Cu1 123.8(11) . .
C17 O3 Cu1 121.8(11) . 5_656
C1 O1 Cu1 118.9(12) . 2_665
C1 O2 Cu1 126.2(11) . 6_667
C11 N2 C10 123.7(14) . .
C8 N2 C11 127.4(16) . .
C8 N2 C10 108.5(14) . .
C14 C16 C17 123.4(16) . .
C14 C16 C15 116.6(17) . .
C15 C16 C17 120.0(16) . .
C7 N1 C9 123.4(15) . .
C8 N1 C7 126.9(17) . .
C8 N1 C9 109.7(14) . .
C12 C11 N2 119.1(16) . .
C13 C11 N2 121.7(16) . .
C13 C11 C12 119.2(17) . .
C3 C2 C1 119.8(17) . .
C3 C2 C4 121.8(16) . .
C4 C2 C1 118.2(16) . .
O1 C1 O2 126.7(17) . .
O1 C1 C2 119.5(16) . .
O2 C1 C2 113.8(17) . .
O4 C17 O3 126.3(16) . .
O4 C17 C16 117.7(17) . .
O3 C17 C16 116.0(17) . .
C5 C7 N1 120.6(16) . .
C5 C7 C6 121.2(16) . .
C6 C7 N1 118.2(16) . .
C16 C14 C12 124.2(17) . .
C2 C3 C5 117.6(17) . .
C6 C4 C2 119.4(17) . .
C7 C5 C3 120.3(17) . .
N1 C8 N2 114.1(16) . .
N2 C10 C9 104.5(14) . .
C14 C12 C11 118.3(17) . .
C16 C15 C13 120.9(16) . .
C4 C6 C7 119.3(17) . .
C11 C13 C15 120.7(17) . .
O2N N1N O1N 116(3) . .
O3N N1N O1N 117(3) . .
O3N N1N O2N 127(3) . .
N1 C9 C10 102.5(14) . .

loop_
_geom_bond_atom_site_label_1
_geom_bond_atom_site_label_2
_geom_bond_distance
_geom_bond_site_symmetry_2
Cu1 Cu1 2.644(4) 5_656
Cu1 O4 1.955(11) .
Cu1 O3 1.953(11) 5_656
Cu1 O1 1.941(11) 2_664
Cu1 O5 2.158(11) .
Cu1 O2 1.968(12) 6_547
O4 C17 1.241(19) .
O3 C17 1.262(18) .
O1 C1 1.228(19) .
O2 C1 1.262(19) .
N2 C11 1.42(2) .
N2 C8 1.34(2) .
N2 C10 1.45(2) .
C16 C17 1.48(2) .
C16 C14 1.33(2) .
C16 C15 1.38(2) .
N1 C7 1.42(2) .
N1 C8 1.30(2) .
N1 C9 1.47(2) .
O1N N1N 1.27(3) .
C11 C12 1.39(2) .
C11 C13 1.33(2) .
C2 C1 1.54(2) .
C2 C3 1.36(2) .
C2 C4 1.39(2) .
C7 C5 1.37(2) .
C7 C6 1.37(2) .
C14 C12 1.37(2) .
C3 C5 1.39(2) .
C4 C6 1.36(2) .
C10 C9 1.52(2) .
C15 C13 1.39(2) .
O2N N1N 1.24(2) .
N1N O3N 1.11(3) .
